data_7230061
loop_
_publ_author_name
'Xu, Fen'
'Si, Xiao-Ju'
'Wang, Xiao-Ning'
'Kou, Hao-Dong'
'Chen, Di-Ming'
'Liu, Chun-Sen'
'Du, Miao'

_publ_section_title
;
 A high-activity cobalt-based MOF catalyst for [2&#x00A0;+ 2 + 2]
 cycloaddition of diynes and alkynes: insights into alkyne affinity and
 selectivity control
;
_journal_issue 9
_journal_name_full 'RSC Advances'
_journal_page_first 4895
_journal_paper_doi 10.1039/C7RA12136A
_journal_volume 8
_journal_year 2018
_chemical_absolute_configuration ad
_chemical_formula_moiety 'C22 H21 N O2 S'
_chemical_formula_sum 'C22 H21 N O2 S'
_chemical_formula_weight 363.46
_chemical_name_systematic
;
 ? 
;
_space_group_crystal_system monoclinic
_space_group_IT_number 4
_space_group_name_Hall 'P 2yb'
_space_group_name_H-M_alt 'P 1 21 1'
_symmetry_space_group_name_Hall 'P 2yb'
_symmetry_space_group_name_H-M 'P 1 21 1'
_atom_sites_solution_hydrogens geom
_atom_sites_solution_primary direct
_atom_sites_solution_secondary difmap
_audit_creation_date 2017-12-27
_audit_creation_method
;
Olex2 1.2
(compiled 2017.08.10 svn.r3458 for OlexSys, GUI svn.r5381)
;
_audit_update_record
;
2017-12-29 deposited with the CCDC.
2018-01-23 downloaded from the CCDC.
;
_cell_angle_alpha 90.00
_cell_angle_beta 101.204(2)
_cell_angle_gamma 90.00
_cell_formula_units_Z 2
_cell_length_a 7.9693(2)
_cell_length_b 6.1218(2)
_cell_length_c 19.3280(5)
_cell_measurement_reflns_used 7272
_cell_measurement_temperature 294(2)
_cell_measurement_theta_max 73.3580
_cell_measurement_theta_min 4.6670
_cell_volume 924.97(5)
_computing_cell_refinement
;
CrysAlisPro, Agilent Technologies,
Version 1.171.37.35 (release 13-08-2014 CrysAlis171 .NET)
(compiled Aug 13 2014,18:06:01)
;
_computing_data_collection
;
CrysAlisPro, Agilent Technologies,
Version 1.171.37.35 (release 13-08-2014 CrysAlis171 .NET)
(compiled Aug 13 2014,18:06:01)
;
_computing_data_reduction
;
CrysAlisPro, Agilent Technologies,
Version 1.171.37.35 (release 13-08-2014 CrysAlis171 .NET)
(compiled Aug 13 2014,18:06:01)
;
_computing_molecular_graphics 'Olex2 (Dolomanov et al., 2009)'
_computing_publication_material 'Olex2 (Dolomanov et al., 2009)'
_computing_structure_refinement 'XL (Sheldrick, 2008)'
_computing_structure_solution 'SIR2004 (Burla et al., 2007)'
_diffrn_ambient_temperature 294(2)
_diffrn_detector 'CCD plate'
_diffrn_detector_area_resol_mean 5.3031
_diffrn_detector_type AtlasS2
_diffrn_measured_fraction_theta_full 0.999
_diffrn_measured_fraction_theta_max 0.999
_diffrn_measurement_details
;
#__ type_ start__ end____ width___ exp.time_
  1 omega  -37.00   17.00   1.0000   12.5000
omega____ theta____ kappa____ phi______ frames
    -      -40.5455   38.0000  -90.0000 54

#__ type_ start__ end____ width___ exp.time_
  2 omega  -50.00   34.00   1.0000   12.5000
omega____ theta____ kappa____ phi______ frames
    -      -40.5455   38.0000   30.0000 84

#__ type_ start__ end____ width___ exp.time_
  3 omega  -95.00   -6.00   1.0000   12.5000
omega____ theta____ kappa____ phi______ frames
    -      -40.5455  125.0000  120.0000 89

#__ type_ start__ end____ width___ exp.time_
  4 omega  -67.00   31.00   1.0000   12.5000
omega____ theta____ kappa____ phi______ frames
    -      -40.5455   19.0000  150.0000 98

#__ type_ start__ end____ width___ exp.time_
  5 omega   23.00   49.00   1.0000   12.5000
omega____ theta____ kappa____ phi______ frames
    -       40.5455 -125.0000  -60.0000 26

#__ type_ start__ end____ width___ exp.time_
  6 omega   53.00   91.00   1.0000   12.5000
omega____ theta____ kappa____ phi______ frames
    -       40.5455 -125.0000   30.0000 38

#__ type_ start__ end____ width___ exp.time_
  7 omega   23.00   50.00   1.0000   12.5000
omega____ theta____ kappa____ phi______ frames
    -       40.5455 -125.0000  -30.0000 27

#__ type_ start__ end____ width___ exp.time_
  8 omega   42.00   91.00   1.0000   70.0000
omega____ theta____ kappa____ phi______ frames
    -      107.1410  -45.0000  -90.0000 49

#__ type_ start__ end____ width___ exp.time_
  9 omega   49.00  104.00   1.0000   70.0000
omega____ theta____ kappa____ phi______ frames
    -      107.1410  -95.0000  120.0000 55

#__ type_ start__ end____ width___ exp.time_
 10 omega   42.00   90.00   1.0000   70.0000
omega____ theta____ kappa____ phi______ frames
    -      107.1410  -30.0000   90.0000 48

#__ type_ start__ end____ width___ exp.time_
 11 omega   25.00  109.00   1.0000   70.0000
omega____ theta____ kappa____ phi______ frames
    -      107.1410  -95.0000   30.0000 84

#__ type_ start__ end____ width___ exp.time_
 12 omega   44.00   90.00   1.0000   70.0000
omega____ theta____ kappa____ phi______ frames
    -      107.1410  -30.0000   30.0000 46

#__ type_ start__ end____ width___ exp.time_
 13 omega   47.00  139.00   1.0000   70.0000
omega____ theta____ kappa____ phi______ frames
    -      107.1410  -77.0000 -180.0000 92

#__ type_ start__ end____ width___ exp.time_
 14 omega   54.00  160.00   1.0000   70.0000
omega____ theta____ kappa____ phi______ frames
    -      107.1410   15.0000    0.0000 106

#__ type_ start__ end____ width___ exp.time_
 15 omega   94.00  121.00   1.0000   70.0000
omega____ theta____ kappa____ phi______ frames
    -      107.1410 -125.0000  -60.0000 27

#__ type_ start__ end____ width___ exp.time_
 16 omega   84.00  171.00   1.0000   70.0000
omega____ theta____ kappa____ phi______ frames
    -      107.1410   30.0000   60.0000 87

#__ type_ start__ end____ width___ exp.time_
 17 omega   42.00   70.00   1.0000   70.0000
omega____ theta____ kappa____ phi______ frames
    -      107.1410 -125.0000  -60.0000 28

#__ type_ start__ end____ width___ exp.time_
 18 omega   39.00   81.00   1.0000   70.0000
omega____ theta____ kappa____ phi______ frames
    -      107.1410  -45.0000   90.0000 42

#__ type_ start__ end____ width___ exp.time_
 19 omega   31.00   85.00   1.0000   70.0000
omega____ theta____ kappa____ phi______ frames
    -      107.1410  -30.0000  150.0000 54

#__ type_ start__ end____ width___ exp.time_
 20 omega   45.00   88.00   1.0000   70.0000
omega____ theta____ kappa____ phi______ frames
    -      107.1410  -45.0000    0.0000 43

#__ type_ start__ end____ width___ exp.time_
 21 omega   71.00  109.00   1.0000   70.0000
omega____ theta____ kappa____ phi______ frames
    -      107.1410 -125.0000   30.0000 38

#__ type_ start__ end____ width___ exp.time_
 22 omega    8.00   48.00   1.0000    2.5000
omega____ theta____ kappa____ phi______ frames
    -       40.7955   77.0000 -180.0000 40

#__ type_ start__ end____ width___ exp.time_
 23 omega    1.00   26.00   1.0000    2.5000
omega____ theta____ kappa____ phi______ frames
    -       38.0000   90.0000    0.7496 25

#__ type_ start__ end____ width___ exp.time_
 24 omega   -1.00   25.00   1.0000    2.5000
omega____ theta____ kappa____ phi______ frames
    -       38.0000   94.0000  129.9724 26

#__ type_ start__ end____ width___ exp.time_
 25 omega -100.00  -47.00   1.0000    2.5000
omega____ theta____ kappa____ phi______ frames
    -      -40.7955  -57.0000  -30.0000 53

#__ type_ start__ end____ width___ exp.time_
 26 omega  -79.00  -53.00   1.0000    2.5000
omega____ theta____ kappa____ phi______ frames
    -      -40.7955  -38.0000   90.0000 26

#__ type_ start__ end____ width___ exp.time_
 27 omega  -42.00  -16.00   1.0000    2.5000
omega____ theta____ kappa____ phi______ frames
    -      -40.7955  -38.0000   90.0000 26

#__ type_ start__ end____ width___ exp.time_
 28 omega  -41.00  -13.00   1.0000    2.5000
omega____ theta____ kappa____ phi______ frames
    -      -40.7955  -57.0000  -30.0000 28

#__ type_ start__ end____ width___ exp.time_
 29 omega  -40.00  -14.00   1.0000    2.5000
omega____ theta____ kappa____ phi______ frames
    -      -40.7955  -57.0000  150.0000 26

#__ type_ start__ end____ width___ exp.time_
 30 omega -114.00  -88.00   1.0000    2.5000
omega____ theta____ kappa____ phi______ frames
    -      -40.7955  -38.0000   90.0000 26

#__ type_ start__ end____ width___ exp.time_
 31 omega   18.00   45.00   1.0000    2.5000
omega____ theta____ kappa____ phi______ frames
    -       50.0000   80.0000   38.7730 27

#__ type_ start__ end____ width___ exp.time_
 32 omega   19.00   44.00   1.0000    2.5000
omega____ theta____ kappa____ phi______ frames
    -       50.0000   81.0000 -112.1148 25

#__ type_ start__ end____ width___ exp.time_
 33 omega   21.00   47.00   1.0000    2.5000
omega____ theta____ kappa____ phi______ frames
    -       54.0000   79.0000  164.2213 26

#__ type_ start__ end____ width___ exp.time_
 34 omega   21.00   46.00   1.0000    2.5000
omega____ theta____ kappa____ phi______ frames
    -       54.0000   79.0000  100.8808 25

#__ type_ start__ end____ width___ exp.time_
 35 omega   34.00   60.00   1.0000    2.5000
omega____ theta____ kappa____ phi______ frames
    -       58.0000   76.0000 -125.8833 26

#__ type_ start__ end____ width___ exp.time_
 36 omega   34.00   68.00   1.0000    2.5000
omega____ theta____ kappa____ phi______ frames
    -       62.0000   75.0000  -26.7581 34

#__ type_ start__ end____ width___ exp.time_
 37 omega   31.00   81.00   1.0000    2.5000
omega____ theta____ kappa____ phi______ frames
    -       62.0000   77.0000 -167.1431 50

#__ type_ start__ end____ width___ exp.time_
 38 omega   33.00   64.00   1.0000    2.5000
omega____ theta____ kappa____ phi______ frames
    -       66.0000   77.0000   25.4504 31

#__ type_ start__ end____ width___ exp.time_
 39 omega   33.00   72.00   1.0000    2.5000
omega____ theta____ kappa____ phi______ frames
    -       66.0000   77.0000  -86.7803 39

#__ type_ start__ end____ width___ exp.time_
 40 omega   88.00  130.00   1.0000    2.5000
omega____ theta____ kappa____ phi______ frames
    -       70.0000   77.0000   69.9721 42

#__ type_ start__ end____ width___ exp.time_
 41 omega   37.00   71.00   1.0000    2.5000
omega____ theta____ kappa____ phi______ frames
    -       70.0000   77.0000   69.9721 34

#__ type_ start__ end____ width___ exp.time_
 42 omega   47.00   94.00   1.0000   15.0000
omega____ theta____ kappa____ phi______ frames
    -       78.0000   72.0000  116.2167 47

#__ type_ start__ end____ width___ exp.time_
 43 omega   76.00  153.00   1.0000   15.0000
omega____ theta____ kappa____ phi______ frames
    -      107.1410   77.0000 -150.0000 77

#__ type_ start__ end____ width___ exp.time_
 44 omega   75.00  100.00   1.0000   15.0000
omega____ theta____ kappa____ phi______ frames
    -      107.1410   77.0000    0.0000 25

#__ type_ start__ end____ width___ exp.time_
 45 omega  125.00  151.00   1.0000   15.0000
omega____ theta____ kappa____ phi______ frames
    -      107.1410   77.0000  120.0000 26

#__ type_ start__ end____ width___ exp.time_
 46 omega   75.00  114.00   1.0000   15.0000
omega____ theta____ kappa____ phi______ frames
    -      107.1410   77.0000  120.0000 39

#__ type_ start__ end____ width___ exp.time_
 47 omega   80.00  163.00   1.0000   15.0000
omega____ theta____ kappa____ phi______ frames
    -      107.1410   61.0000 -180.0000 83

#__ type_ start__ end____ width___ exp.time_
 48 omega   83.00  147.00   1.0000   15.0000
omega____ theta____ kappa____ phi______ frames
    -      107.1410   61.0000  150.0000 64

#__ type_ start__ end____ width___ exp.time_
 49 omega   80.00  105.00   1.0000   15.0000
omega____ theta____ kappa____ phi______ frames
    -      107.1410   61.0000  120.0000 25

#__ type_ start__ end____ width___ exp.time_
 50 omega   75.00  100.00   1.0000   15.0000
omega____ theta____ kappa____ phi______ frames
    -      107.1410   77.0000  -90.0000 25

#__ type_ start__ end____ width___ exp.time_
 51 omega   76.00  101.00   1.0000   15.0000
omega____ theta____ kappa____ phi______ frames
    -      107.1410   77.0000 -180.0000 25

#__ type_ start__ end____ width___ exp.time_
 52 omega   82.00  108.00   1.0000   15.0000
omega____ theta____ kappa____ phi______ frames
    -      107.1410   61.0000  -60.0000 26

#__ type_ start__ end____ width___ exp.time_
 53 omega   75.00  100.00   1.0000   15.0000
omega____ theta____ kappa____ phi______ frames
    -      107.1410   77.0000   30.0000 25

#__ type_ start__ end____ width___ exp.time_
 54 omega   75.00  101.00   1.0000   15.0000
omega____ theta____ kappa____ phi______ frames
    -      107.1410   77.0000  150.0000 26

#__ type_ start__ end____ width___ exp.time_
 55 omega   75.00  101.00   1.0000   15.0000
omega____ theta____ kappa____ phi______ frames
    -      107.1410   77.0000  -60.0000 26

#__ type_ start__ end____ width___ exp.time_
 56 omega  151.00  177.00   1.0000   15.0000
omega____ theta____ kappa____ phi______ frames
    -      107.1410   61.0000   60.0000 26

#__ type_ start__ end____ width___ exp.time_
 57 omega   78.00  104.00   1.0000   15.0000
omega____ theta____ kappa____ phi______ frames
    -      107.1410   61.0000   60.0000 26

#__ type_ start__ end____ width___ exp.time_
 58 omega   87.00  113.00   1.0000   15.0000
omega____ theta____ kappa____ phi______ frames
    -      107.1410   61.0000  -30.0000 26

#__ type_ start__ end____ width___ exp.time_
 59 omega   80.00  111.00   1.0000   15.0000
omega____ theta____ kappa____ phi______ frames
    -      107.1410   61.0000   90.0000 31

#__ type_ start__ end____ width___ exp.time_
 60 omega  117.00  173.00   1.0000   15.0000
omega____ theta____ kappa____ phi______ frames
    -      107.1410   61.0000   90.0000 56

#__ type_ start__ end____ width___ exp.time_
 61 omega   75.00  128.00   1.0000   15.0000
omega____ theta____ kappa____ phi______ frames
    -      107.1410   77.0000 -120.0000 53

#__ type_ start__ end____ width___ exp.time_
 62 omega   78.00  104.00   1.0000   15.0000
omega____ theta____ kappa____ phi______ frames
    -      107.1410   77.0000  -30.0000 26
;
_diffrn_measurement_device 'four-circle diffractometer'
_diffrn_measurement_device_type 'SuperNova, Dual, Cu at zero, AtlasS2'
_diffrn_measurement_method '\w scans'
_diffrn_orient_matrix_UB_11 0.1632940000
_diffrn_orient_matrix_UB_12 -0.0187297000
_diffrn_orient_matrix_UB_13 -0.0311392000
_diffrn_orient_matrix_UB_21 0.1104180000
_diffrn_orient_matrix_UB_22 0.0245388000
_diffrn_orient_matrix_UB_23 0.0744462000
_diffrn_orient_matrix_UB_31 -0.0014526000
_diffrn_orient_matrix_UB_32 -0.2496345000
_diffrn_orient_matrix_UB_33 0.0096929000
_diffrn_radiation_monochromator mirror
_diffrn_radiation_probe x-ray
_diffrn_radiation_type CuK\a
_diffrn_radiation_wavelength 1.54178
_diffrn_reflns_av_R_equivalents 0.0323
_diffrn_reflns_av_unetI/netI 0.0231
_diffrn_reflns_limit_h_max 9
_diffrn_reflns_limit_h_min -9
_diffrn_reflns_limit_k_max 6
_diffrn_reflns_limit_k_min -7
_diffrn_reflns_limit_l_max 23
_diffrn_reflns_limit_l_min -23
_diffrn_reflns_number 13752
_diffrn_reflns_theta_full 67.07
_diffrn_reflns_theta_max 67.07
_diffrn_reflns_theta_min 4.66
_diffrn_source 'sealed X-ray tube'
_diffrn_source_type 'SuperNova (Cu) X-ray Source'
_exptl_absorpt_coefficient_mu 1.674
_exptl_absorpt_correction_T_max 1.00000
_exptl_absorpt_correction_T_min 0.54914
_exptl_absorpt_correction_type multi-scan
_exptl_absorpt_process_details
;
CrysAlisPro, Agilent Technologies,
Version 1.171.37.35 (release 13-08-2014 CrysAlis171 .NET)
(compiled Aug 13 2014,18:06:01)
Empirical absorption correction using spherical harmonics,
 implemented in SCALE3 ABSPACK scaling algorithm.
;
_exptl_crystal_colour colorless
_exptl_crystal_density_diffrn 1.305
_exptl_crystal_density_method 'not measured'
_exptl_crystal_description prism
_exptl_crystal_F_000 384
_exptl_crystal_size_max 0.22
_exptl_crystal_size_mid 0.18
_exptl_crystal_size_min 0.18
_refine_diff_density_max 0.086
_refine_diff_density_min -0.169
_refine_diff_density_rms 0.027
_refine_ls_abs_structure_details 'Flack H D (1983), Acta Cryst. A39, 876-881'
_refine_ls_abs_structure_Flack -0.002(15)
_refine_ls_extinction_method none
_refine_ls_goodness_of_fit_ref 1.040
_refine_ls_hydrogen_treatment constr
_refine_ls_matrix_type full
_refine_ls_number_parameters 237
_refine_ls_number_reflns 3178
_refine_ls_number_restraints 1
_refine_ls_restrained_S_all 1.040
_refine_ls_R_factor_all 0.0345
_refine_ls_R_factor_gt 0.0307
_refine_ls_shift/su_max 0.000
_refine_ls_shift/su_mean 0.000
_refine_ls_structure_factor_coef Fsqd
_refine_ls_weighting_details 'calc w=1/[\s^2^(Fo^2^)+(0.0514P)^2^+0.0493P] where P=(Fo^2^+2Fc^2^)/3'
_refine_ls_weighting_scheme calc
_refine_ls_wR_factor_gt 0.0818
_refine_ls_wR_factor_ref 0.0845
_reflns_number_gt 2969
_reflns_number_total 3178
_reflns_threshold_expression >2sigma(I)
_cod_data_source_file c7ra12136a2.cif
_cod_data_source_block 3ad
_cod_original_cell_volume 924.97(4)
_cod_database_code 7230061
_chemical_oxdiff_formula 'C H O N S'
_reflns_odcompleteness_completeness 99.95
_reflns_odcompleteness_iscentric 1
_reflns_odcompleteness_theta 66.97
_olex2_refinement_description
;
1. Fixed Uiso
 At 1.2 times of:
  All C(H) groups, All C(H,H) groups
 At 1.5 times of:
  All C(H,H,H) groups
2.a Secondary CH2 refined with riding coordinates:
 C1(H1A,H1B), C4(H4A,H4B)
2.b Aromatic/amide H refined with riding coordinates:
 C5(H5), C7(H7), C8(H8), C10(H10), C11(H11), C13(H13), C14(H14), C17(H17),
 C18(H18), C20(H20), C21(H21)
2.c Idealised Me refined as rotating group:
 C15(H15A,H15B,H15C), C22(H22A,H22B,H22C)
;
_olex2_submission_special_instructions 'No special instructions were received'

loop_
_space_group_symop_id
_space_group_symop_operation_xyz
1 'x, y, z'
2 '-x, y+1/2, -z'

loop_
_atom_site_label
_atom_site_type_symbol
_atom_site_fract_x
_atom_site_fract_y
_atom_site_fract_z
_atom_site_U_iso_or_equiv
_atom_site_adp_type
_atom_site_occupancy
_atom_site_calc_flag
_atom_site_refinement_flags_posn
C1 C 0.0737(3) 0.5101(4) 0.30138(10) 0.0683(5) Uani 1 d .
H1A H 0.1679 0.5178 0.2764 0.082 Uiso 1 calc R
H1B H 0.0538 0.3589 0.3124 0.082 Uiso 1 calc R
C2 C 0.1065(2) 0.6502(3) 0.36694(9) 0.0550(4) Uani 1 d .
C3 C 0.0124(2) 0.8405(3) 0.35514(9) 0.0569(4) Uani 1 d .
C4 C -0.0972(3) 0.8409(4) 0.28272(10) 0.0663(5) Uani 1 d .
H4A H -0.2148 0.8783 0.2841 0.080 Uiso 1 calc R
H4B H -0.0537 0.9416 0.2517 0.080 Uiso 1 calc R
C5 C 0.2152(2) 0.6113(3) 0.43083(9) 0.0565(4) Uani 1 d .
H5 H 0.2780 0.4824 0.4377 0.068 Uiso 1 calc R
C6 C 0.2309(2) 0.7662(3) 0.48533(9) 0.0519(4) Uani 1 d .
C7 C 0.1351(3) 0.9568(4) 0.47160(10) 0.0630(5) Uani 1 d .
H7 H 0.1439 1.0620 0.5069 0.076 Uiso 1 calc R
C8 C 0.0276(3) 0.9961(4) 0.40782(10) 0.0665(5) Uani 1 d .
H8 H -0.0340 1.1259 0.4003 0.080 Uiso 1 calc R
C9 C 0.3385(2) 0.7239(3) 0.55600(10) 0.0519(4) Uani 1 d .
C10 C 0.4227(3) 0.5273(5) 0.57240(10) 0.0755(6) Uani 1 d .
H10 H 0.4204 0.4236 0.5371 0.091 Uiso 1 calc R
C11 C 0.5101(3) 0.4807(4) 0.63991(12) 0.0796(7) Uani 1 d .
H11 H 0.5646 0.3464 0.6487 0.096 Uiso 1 calc R
C12 C 0.5186(2) 0.6274(4) 0.69437(10) 0.0628(5) Uani 1 d .
C13 C 0.4380(3) 0.8244(4) 0.67838(12) 0.0770(6) Uani 1 d .
H13 H 0.4424 0.9283 0.7138 0.092 Uiso 1 calc R
C14 C 0.3508(3) 0.8727(4) 0.61130(12) 0.0747(6) Uani 1 d .
H14 H 0.2987 1.0086 0.6027 0.090 Uiso 1 calc R
C15 C 0.6055(3) 0.5686(5) 0.76834(12) 0.0867(7) Uani 1 d .
H15A H 0.7272 0.5793 0.7725 0.130 Uiso 1 calc GR
H15B H 0.5757 0.4217 0.7786 0.130 Uiso 1 calc GR
H15C H 0.5690 0.6671 0.8011 0.130 Uiso 1 calc GR
C16 C -0.0098(2) 0.6568(3) 0.12930(9) 0.0557(4) Uani 1 d .
C17 C 0.1378(2) 0.5432(4) 0.12374(9) 0.0624(4) Uani 1 d .
H17 H 0.1565 0.4039 0.1429 0.075 Uiso 1 calc R
C18 C 0.2563(3) 0.6372(4) 0.08982(10) 0.0664(5) Uani 1 d .
H18 H 0.3553 0.5608 0.0865 0.080 Uiso 1 calc R
C19 C 0.2303(3) 0.8439(4) 0.06058(10) 0.0629(5) Uani 1 d .
C20 C 0.0800(3) 0.9526(4) 0.06521(10) 0.0618(4) Uani 1 d .
H20 H 0.0591 1.0893 0.0443 0.074 Uiso 1 calc R
C21 C -0.0392(2) 0.8630(3) 0.10005(9) 0.0576(4) Uani 1 d .
H21 H -0.1377 0.9398 0.1038 0.069 Uiso 1 calc R
C22 C 0.3624(3) 0.9465(6) 0.02515(14) 0.0955(8) Uani 1 d .
H22A H 0.4746 0.9108 0.0509 0.143 Uiso 1 calc GR
H22B H 0.3479 1.1022 0.0241 0.143 Uiso 1 calc GR
H22C H 0.3492 0.8922 -0.0222 0.143 Uiso 1 calc GR
N1 N -0.0822(2) 0.6127(3) 0.26069(8) 0.0629(4) Uani 1 d .
O1 O -0.1380(3) 0.3111(3) 0.17618(9) 0.0877(5) Uani 1 d .
O2 O -0.31447(18) 0.6476(3) 0.15774(8) 0.0838(5) Uani 1 d .
S1 S -0.15209(6) 0.54349(9) 0.17887(2) 0.06553(15) Uani 1 d .

loop_
_atom_site_aniso_label
_atom_site_aniso_U_11
_atom_site_aniso_U_22
_atom_site_aniso_U_33
_atom_site_aniso_U_23
_atom_site_aniso_U_13
_atom_site_aniso_U_12
C1 0.0895(13) 0.0566(11) 0.0533(9) 0.0042(9) -0.0001(9) 0.0108(10)
C2 0.0627(9) 0.0528(10) 0.0507(9) 0.0056(8) 0.0138(7) 0.0032(8)
C3 0.0547(9) 0.0658(12) 0.0528(9) 0.0091(8) 0.0171(8) 0.0100(8)
C4 0.0678(11) 0.0740(13) 0.0576(10) 0.0055(10) 0.0133(9) 0.0177(10)
C5 0.0651(9) 0.0505(9) 0.0535(9) 0.0065(7) 0.0106(7) 0.0061(8)
C6 0.0513(9) 0.0564(10) 0.0517(9) 0.0029(7) 0.0189(7) 0.0024(7)
C7 0.0688(10) 0.0668(12) 0.0566(10) -0.0054(8) 0.0200(8) 0.0152(9)
C8 0.0733(11) 0.0681(14) 0.0610(10) 0.0014(9) 0.0205(8) 0.0258(9)
C9 0.0492(8) 0.0570(10) 0.0520(9) -0.0002(7) 0.0157(7) -0.0032(7)
C10 0.0791(12) 0.0873(15) 0.0561(10) -0.0136(11) 0.0030(9) 0.0302(13)
C11 0.0821(13) 0.0822(17) 0.0666(12) -0.0070(10) -0.0049(10) 0.0266(11)
C12 0.0551(9) 0.0758(13) 0.0553(10) 0.0007(9) 0.0049(7) -0.0110(9)
C13 0.0978(16) 0.0648(13) 0.0620(11) -0.0131(10) -0.0001(11) -0.0063(12)
C14 0.0962(15) 0.0535(12) 0.0668(12) -0.0069(9) -0.0027(11) 0.0011(10)
C15 0.0930(15) 0.0966(19) 0.0606(11) 0.0008(13) -0.0095(10) -0.0114(15)
C16 0.0625(10) 0.0574(11) 0.0429(8) -0.0003(7) 0.0000(7) 0.0021(8)
C17 0.0705(10) 0.0544(10) 0.0572(9) 0.0029(9) 0.0000(7) 0.0129(10)
C18 0.0630(10) 0.0771(13) 0.0568(10) -0.0029(9) 0.0060(8) 0.0147(9)
C19 0.0653(11) 0.0747(13) 0.0460(9) -0.0017(8) 0.0038(8) 0.0017(9)
C20 0.0757(11) 0.0573(11) 0.0486(9) 0.0055(8) 0.0026(8) 0.0045(9)
C21 0.0622(10) 0.0578(11) 0.0493(9) 0.0002(7) 0.0025(7) 0.0116(8)
C22 0.0831(15) 0.125(2) 0.0809(15) 0.0177(16) 0.0231(12) -0.0058(15)
N1 0.0671(9) 0.0690(10) 0.0508(8) 0.0069(7) 0.0073(7) 0.0007(7)
O1 0.1141(14) 0.0668(10) 0.0772(10) -0.0005(8) 0.0061(9) -0.0261(9)
O2 0.0559(7) 0.1186(14) 0.0725(9) 0.0057(9) 0.0015(6) -0.0050(8)
S1 0.0658(2) 0.0720(3) 0.0552(2) 0.0036(2) 0.00290(18) -0.0092(2)

loop_
_atom_type_symbol
_atom_type_description
_atom_type_scat_dispersion_real
_atom_type_scat_dispersion_imag
_atom_type_scat_source
C C 0.0181 0.0091 'International Tables Vol C Tables 4.2.6.8 and 6.1.1.4'
H H 0.0000 0.0000 'International Tables Vol C Tables 4.2.6.8 and 6.1.1.4'
N N 0.0311 0.0180 'International Tables Vol C Tables 4.2.6.8 and 6.1.1.4'
O O 0.0492 0.0322 'International Tables Vol C Tables 4.2.6.8 and 6.1.1.4'
S S 0.3331 0.5567 'International Tables Vol C Tables 4.2.6.8 and 6.1.1.4'

loop_
_geom_angle_atom_site_label_1
_geom_angle_atom_site_label_2
_geom_angle_atom_site_label_3
_geom_angle
H1A C1 H1B 109.3
C2 C1 H1A 111.5
C2 C1 H1B 111.5
N1 C1 H1A 111.5
N1 C1 H1B 111.5
N1 C1 C2 101.30(17)
C3 C2 C1 109.94(17)
C3 C2 C5 121.20(18)
C5 C2 C1 128.84(17)
C2 C3 C4 110.79(18)
C2 C3 C8 119.54(18)
C8 C3 C4 129.67(18)
C3 C4 H4A 111.4
C3 C4 H4B 111.4
H4A C4 H4B 109.3
N1 C4 C3 101.72(16)
N1 C4 H4A 111.4
N1 C4 H4B 111.4
C2 C5 H5 119.9
C2 C5 C6 120.13(17)
C6 C5 H5 119.9
C5 C6 C9 121.51(16)
C7 C6 C5 117.24(17)
C7 C6 C9 121.18(17)
C6 C7 H7 118.7
C8 C7 C6 122.63(18)
C8 C7 H7 118.7
C3 C8 H8 120.4
C7 C8 C3 119.25(18)
C7 C8 H8 120.4
C10 C9 C6 121.91(16)
C10 C9 C14 115.70(19)
C14 C9 C6 122.23(18)
C9 C10 H10 119.1
C11 C10 C9 121.8(2)
C11 C10 H10 119.1
C10 C11 H11 119.1
C12 C11 C10 121.9(2)
C12 C11 H11 119.1
C11 C12 C15 121.0(2)
C13 C12 C11 116.7(2)
C13 C12 C15 122.2(2)
C12 C13 H13 119.1
C12 C13 C14 121.9(2)
C14 C13 H13 119.1
C9 C14 H14 119.0
C13 C14 C9 121.9(2)
C13 C14 H14 119.0
C12 C15 H15A 109.5
C12 C15 H15B 109.5
C12 C15 H15C 109.5
H15A C15 H15B 109.5
H15A C15 H15C 109.5
H15B C15 H15C 109.5
C17 C16 S1 119.28(15)
C21 C16 C17 120.27(18)
C21 C16 S1 120.32(14)
C16 C17 H17 120.1
C18 C17 C16 119.8(2)
C18 C17 H17 120.1
C17 C18 H18 119.5
C17 C18 C19 120.95(19)
C19 C18 H18 119.5
C18 C19 C20 118.32(19)
C18 C19 C22 120.4(2)
C20 C19 C22 121.3(2)
C19 C20 H20 119.2
C21 C20 C19 121.66(19)
C21 C20 H20 119.2
C16 C21 H21 120.5
C20 C21 C16 118.92(18)
C20 C21 H21 120.5
C19 C22 H22A 109.5
C19 C22 H22B 109.5
C19 C22 H22C 109.5
H22A C22 H22B 109.5
H22A C22 H22C 109.5
H22B C22 H22C 109.5
C1 N1 S1 120.07(14)
C4 N1 C1 110.92(16)
C4 N1 S1 119.76(13)
N1 S1 C16 106.91(8)
O1 S1 C16 107.98(11)
O1 S1 N1 106.27(10)
O1 S1 O2 120.44(12)
O2 S1 C16 108.16(9)
O2 S1 N1 106.36(10)

loop_
_geom_bond_atom_site_label_1
_geom_bond_atom_site_label_2
_geom_bond_distance
C1 H1A 0.9700
C1 H1B 0.9700
C1 C2 1.510(3)
C1 N1 1.475(3)
C2 C3 1.380(3)
C2 C5 1.385(3)
C3 C4 1.499(3)
C3 C8 1.382(3)
C4 H4A 0.9700
C4 H4B 0.9700
C4 N1 1.472(3)
C5 H5 0.9300
C5 C6 1.404(3)
C6 C7 1.392(3)
C6 C9 1.488(3)
C7 H7 0.9300
C7 C8 1.379(3)
C8 H8 0.9300
C9 C10 1.385(3)
C9 C14 1.393(3)
C10 H10 0.9300
C10 C11 1.384(3)
C11 H11 0.9300
C11 C12 1.375(3)
C12 C13 1.373(3)
C12 C15 1.506(3)
C13 H13 0.9300
C13 C14 1.379(3)
C14 H14 0.9300
C15 H15A 0.9600
C15 H15B 0.9600
C15 H15C 0.9600
C16 C17 1.388(3)
C16 C21 1.384(3)
C16 S1 1.7628(19)
C17 H17 0.9300
C17 C18 1.376(3)
C18 H18 0.9300
C18 C19 1.385(3)
C19 C20 1.388(3)
C19 C22 1.500(3)
C20 H20 0.9300
C20 C21 1.381(3)
C21 H21 0.9300
C22 H22A 0.9600
C22 H22B 0.9600
C22 H22C 0.9600
N1 S1 1.6273(16)
O1 S1 1.429(2)
O2 S1 1.4290(17)

loop_
_geom_torsion_atom_site_label_1
_geom_torsion_atom_site_label_2
_geom_torsion_atom_site_label_3
_geom_torsion_atom_site_label_4
_geom_torsion
C1 C2 C3 C4 2.7(2)
C1 C2 C3 C8 -177.93(18)
C1 C2 C5 C6 178.38(19)
C1 N1 S1 C16 -72.23(18)
C1 N1 S1 O1 42.90(19)
C1 N1 S1 O2 172.37(16)
C2 C1 N1 C4 23.3(2)
C2 C1 N1 S1 169.99(13)
C2 C3 C4 N1 11.4(2)
C2 C3 C8 C7 -0.8(3)
C2 C5 C6 C7 -0.7(3)
C2 C5 C6 C9 176.31(16)
C3 C2 C5 C6 0.4(3)
C3 C4 N1 C1 -21.9(2)
C3 C4 N1 S1 -168.68(12)
C4 C3 C8 C7 178.4(2)
C4 N1 S1 C16 71.50(17)
C4 N1 S1 O1 -173.36(16)
C4 N1 S1 O2 -43.89(18)
C5 C2 C3 C4 -178.92(17)
C5 C2 C3 C8 0.4(3)
C5 C6 C7 C8 0.3(3)
C5 C6 C9 C10 -2.7(3)
C5 C6 C9 C14 -177.82(19)
C6 C7 C8 C3 0.5(3)
C6 C9 C10 C11 -174.1(2)
C6 C9 C14 C13 174.0(2)
C7 C6 C9 C10 174.26(19)
C7 C6 C9 C14 -0.9(3)
C8 C3 C4 N1 -167.91(19)
C9 C6 C7 C8 -176.72(18)
C9 C10 C11 C12 -0.2(4)
C10 C9 C14 C13 -1.5(3)
C10 C11 C12 C13 -0.9(4)
C10 C11 C12 C15 176.4(2)
C11 C12 C13 C14 0.8(4)
C12 C13 C14 C9 0.4(4)
C14 C9 C10 C11 1.4(3)
C15 C12 C13 C14 -176.4(2)
C16 C17 C18 C19 -0.4(3)
C17 C16 C21 C20 0.2(3)
C17 C16 S1 N1 85.07(16)
C17 C16 S1 O1 -28.91(18)
C17 C16 S1 O2 -160.75(15)
C17 C18 C19 C20 -1.1(3)
C17 C18 C19 C22 178.6(2)
C18 C19 C20 C21 2.3(3)
C19 C20 C21 C16 -1.8(3)
C21 C16 C17 C18 0.9(3)
C21 C16 S1 N1 -90.81(16)
C21 C16 S1 O1 155.21(15)
C21 C16 S1 O2 23.37(18)
C22 C19 C20 C21 -177.5(2)
N1 C1 C2 C3 -15.5(2)
N1 C1 C2 C5 166.28(19)
S1 C16 C17 C18 -175.00(15)
S1 C16 C21 C20 176.06(14)
